data_2100425
loop_
_publ_author_name
'  A. David Rae '
'  Anthony C. Willis '
'  David T. Loong  '
'  Martin G. Banwell '

_publ_contact_author_address
;
Research School of Chemistry,
Australian National University,
Canberra, A. C. T. 0200, Australia
;
_publ_contact_author_email ' rae@rsc.anu.edu.au '
_publ_contact_author_fax ' 61 2 6125 0750 '
_publ_contact_author_name ' A. David Rae'
_publ_contact_author_phone ' 61 2 6125 3895 '
_publ_section_title
;(<i>Z</i>,2<i>R</i>,3<i>R</i>,4a<i>R</i>,7<i>R</i>,12a<i>S</i>)-2,3,7,8,12,12a-Hexahydro-2,3-dimethoxy-2,3,7-trimethyl-4a<i>H</i>-[1,4]dioxino[2,3-<i>c</i>]oxecin-5(11<i>H</i>)-one:
 a commensurate occupationally modulated structure revealing a condition for
 diffraction symmetry enhancement for non-parent reflections
;
_journal_coeditor_code CK5012
_journal_date_accepted 2005-12-13
_journal_date_recd_electronic 2005-04-04
_journal_issue 2
_journal_name_full 'Acta Crystallographica Section B'
_journal_page_first 262
_journal_page_last 267
_journal_paper_category FA
_journal_paper_doi 10.1107/S0108768105041650
_journal_volume 62
_journal_year 2006
_chemical_formula_moiety 'C16 H26 O6 '
_chemical_formula_sum 'C16 H26 O6'
_chemical_formula_weight 314.378
_chemical_name_systematic
;
 ?
;
_space_group_IT_number 144
_symmetry_cell_setting trigonal
_symmetry_space_group_name_Hall 'P 31'
_symmetry_space_group_name_H-M 'P 31'
_atom_sites_solution_hydrogens geom
_atom_sites_solution_primary direct
_atom_sites_solution_secondary difmap
_audit_creation_method maXus
_cell_angle_alpha 90.00
_cell_angle_beta 90.00
_cell_angle_gamma 120.00
_cell_formula_units_Z 9
_cell_length_a 18.6850(2)
_cell_length_b 18.6850(2)
_cell_length_c 12.25390(10)
_cell_measurement_reflns_used 84318
_cell_measurement_temperature 200
_cell_measurement_theta_max 27.485
_cell_measurement_theta_min 2.546
_cell_volume 3705.03(6)
_computing_cell_refinement 'HKL Scalepack (Otwinowski & Minor 1997)'
_computing_data_collection
;
 COLLECT (Nonius BV, 1997)
;
_computing_data_reduction 'Denzo and Scalepak (Otwinowski & Minor, 1997)'
_computing_molecular_graphics
;
ORTEP-II (Johnson 1976) in teXsan (MSC, 1992-1997)
;
_computing_publication_material 'maXus(Mackay et al., 1999)'
_computing_structure_refinement 'RAELS2000 (Rae 2000)'
_computing_structure_solution 'SIR97(Cascarano al.,Acta Cryst.,1996,A52,C-79)'
_diffrn_measured_fraction_theta_full 0.998
_diffrn_measured_fraction_theta_max 0.998
_diffrn_measurement_device_type
;
Enraf Nonius Kappa CCD
;
_diffrn_measurement_method ' \f and \w scans with CCD '
_diffrn_radiation_monochromator graphite
_diffrn_radiation_source 'fine-focus sealed tube'
_diffrn_radiation_type ' MoK\a'
_diffrn_reflns_av_R_equivalents 0.055
_diffrn_reflns_limit_h_max 24
_diffrn_reflns_limit_h_min -24
_diffrn_reflns_limit_k_max 24
_diffrn_reflns_limit_k_min -24
_diffrn_reflns_limit_l_max 15
_diffrn_reflns_limit_l_min -15
_diffrn_reflns_number 98252
_diffrn_reflns_theta_full 27.49
_diffrn_reflns_theta_max 27.49
_diffrn_reflns_theta_min 2.74
_diffrn_standards_decay_% 0.00
_diffrn_standards_interval_count 0
_diffrn_standards_interval_time 0
_diffrn_standards_number 0
_exptl_absorpt_coefficient_mu 0.096
_exptl_absorpt_correction_T_max 0.985
_exptl_absorpt_correction_T_min 0.963
_exptl_absorpt_correction_type integration
_exptl_absorpt_process_details
;
via Gaussian method (Coppens, 1970) implemented in maXus (2000)
;
_exptl_crystal_colour Colourless
_exptl_crystal_density_diffrn 1.268
_exptl_crystal_density_method 'not measured'
_exptl_crystal_description prism
_exptl_crystal_F_000 1530
_exptl_crystal_size_max 0.47
_exptl_crystal_size_mid 0.32
_exptl_crystal_size_min 0.28
_refine_diff_density_max .255
_refine_diff_density_min -.230
_refine_ls_abs_structure_details
;
The enantiomer has been assigned by reference to an unchanging chiral
centre in the synthetic procedure.
;
_refine_ls_extinction_method none
_refine_ls_goodness_of_fit_all 1.281
_refine_ls_goodness_of_fit_ref 1.292
_refine_ls_hydrogen_treatment constr
_refine_ls_matrix_type full
_refine_ls_number_constraints 0
_refine_ls_number_parameters 707
_refine_ls_number_reflns 5022
_refine_ls_number_restraints 0
_refine_ls_R_factor_all 0.043
_refine_ls_R_factor_gt 0.038
_refine_ls_shift/su_max .1
_refine_ls_structure_factor_coef F
_refine_ls_weighting_details
;
w = 1 / ( \s^2^(Fo^2^) + 0.0009 \\times Fo^2^)
;
_refine_ls_weighting_scheme sigma
_refine_ls_wR_factor_all 0.050
_refine_ls_wR_factor_gt 0.048
_refine_ls_wR_factor_ref 0.048
_reflns_number_gt 5022
_reflns_number_total 5629
_reflns_threshold_expression 'I> 3.00 \s(I)'
_cod_data_source_file ck5012.cif
_cod_data_source_block mgb045_rae
_cod_depositor_comments
;
The following automatic conversions were performed:
'_symmetry_cell_setting' value 'Trigonal' changed to 'trigonal' according
to '/home/saulius/struct/CIF-dictionaries/cif_core.dic' dictionary named
'cif_core.dic' version 2.4.1 from 2010-06-29.

Automatic conversion script
Id: cif_fix_enum 1527 2010-12-29 10:47:43Z saulius 

The following automatic conversions were performed:

'_symmetry_cell_setting' value 'Trigonal' changed to 'trigonal'
according to /home/saulius/struct/CIF-dictionaries/cif_core.dic
dictionary named 'cif_core.dic' version 2.4.1 from 2010-06-29.

Automatic conversion script
Id: cif_fix_values 1715 2011-07-08 13:25:40Z adriana 
;
_cod_original_cell_volume 3705.02(6)
_cod_original_sg_symbol_H-M 'P 31          '
_cod_original_formula_sum 'C16 H26 O6 '
_cod_database_code 2100425

loop_
_symmetry_equiv_pos_site_id
_symmetry_equiv_pos_as_xyz
1 x,y,z
2 -y,x-y,1/3+z
3 -x+y,-x,2/3+z

loop_
_atom_site_aniso_label
_atom_site_aniso_U_11
_atom_site_aniso_U_22
_atom_site_aniso_U_33
_atom_site_aniso_U_12
_atom_site_aniso_U_13
_atom_site_aniso_U_23
C1 0.035(2) 0.024(2) 0.033(2) 0.0160(10) 0.0000(10) -0.0010(10)
C2 0.034(2) 0.025(2) 0.030(2) 0.0180(10) -0.0010(10) -0.0030(10)
C3 0.038(2) 0.033(2) 0.032(2) 0.018(2) -0.0020(10) 0.0060(10)
C4 0.052(2) 0.031(2) 0.038(2) 0.021(2) -0.006(2) -0.001(2)
C5 0.041(2) 0.028(2) 0.054(2) 0.013(2) -0.008(2) 0.002(2)
C6 0.048(2) 0.024(2) 0.045(2) 0.015(2) -0.003(2) -0.003(2)
C7 0.056(2) 0.030(2) 0.043(2) 0.023(2) -0.003(2) -0.001(2)
C8 0.054(2) 0.035(2) 0.032(2) 0.026(2) -0.001(2) 0.0030(10)
C9 0.050(2) 0.036(2) 0.026(2) 0.027(2) -0.009(2) 0.0010(10)
O10 0.0360(10) 0.0330(10) 0.0310(10) 0.0200(10) -0.0030(10) 0.0020(10)
C11 0.050(2) 0.047(2) 0.047(2) 0.029(2) -0.007(2) 0.003(2)
O12 0.053(2) 0.053(2) 0.0320(10) 0.0360(10) 0.0070(10) 0.0060(10)
O13 0.0430(10) 0.0300(10) 0.0310(10) 0.0230(10) 0.0000(10) 0.0030(10)
C14 0.038(2) 0.033(2) 0.031(2) 0.021(2) 0.0000(10) 0.0040(10)
C15 0.042(2) 0.039(2) 0.034(2) 0.025(2) -0.0030(10) 0.0040(10)
O16 0.0440(10) 0.0350(10) 0.0320(10) 0.0220(10) -0.0050(10) 0.0010(10)
O17 0.0360(10) 0.0330(10) 0.0400(10) 0.0150(10) 0.0040(10) 0.0080(10)
C18 0.043(2) 0.043(2) 0.051(2) 0.021(2) -0.002(2) -0.002(2)
C19 0.059(2) 0.042(2) 0.041(2) 0.038(2) 0.002(2) 0.006(2)
O20 0.0360(10) 0.052(2) 0.046(2) 0.0230(10) -0.0020(10) 0.0050(10)
C21 0.037(2) 0.071(3) 0.079(3) 0.021(2) -0.009(2) 0.013(3)
C22 0.056(2) 0.051(2) 0.041(2) 0.032(2) -0.007(2) 0.005(2)
C101 0.027(2) 0.028(2) 0.021(2) 0.0140(10) -0.0020(10) -0.0040(10)
C102 0.026(2) 0.029(2) 0.024(2) 0.0130(10) 0.0050(10) 0.0010(10)
C103 0.030(2) 0.031(2) 0.024(2) 0.0160(10) -0.0030(10) -0.0030(10)
C104 0.033(2) 0.051(2) 0.029(2) 0.022(2) -0.0060(10) -0.010(2)
C105 0.028(2) 0.035(2) 0.040(2) 0.009(2) -0.003(2) -0.008(2)
C106 0.028(2) 0.051(2) 0.038(2) 0.019(2) -0.004(2) -0.003(2)
C107 0.031(2) 0.047(2) 0.038(2) 0.021(2) 0.0000(10) 0.002(2)
C108 0.032(2) 0.053(2) 0.030(2) 0.025(2) 0.0040(10) 0.000(2)
C109 0.036(2) 0.040(2) 0.028(2) 0.025(2) 0.0020(10) -0.0020(10)
O110 0.0260(10) 0.0290(10) 0.0260(10) 0.0160(10) 0.0010(10) 0.0000(10)
C111 0.057(2) 0.040(2) 0.049(2) 0.034(2) -0.001(2) -0.008(2)
O112 0.0460(10) 0.047(2) 0.0240(10) 0.0310(10) 0.0040(10) 0.0060(10)
O113 0.0250(10) 0.0340(10) 0.0220(10) 0.0160(10) 0.0000(10) -0.0020(10)
C114 0.031(2) 0.040(2) 0.027(2) 0.020(2) 0.0080(10) 0.0010(10)
C115 0.042(2) 0.040(2) 0.024(2) 0.027(2) 0.0040(10) -0.0020(10)
O116 0.0410(10) 0.0410(10) 0.0250(10) 0.0240(10) -0.0010(10) -0.0080(10)
O117 0.044(2) 0.0370(10) 0.0320(10) 0.0160(10) 0.0110(10) 0.0080(10)
C118 0.037(2) 0.038(2) 0.071(3) 0.008(2) 0.004(2) 0.000(2)
C119 0.037(2) 0.055(2) 0.043(2) 0.031(2) 0.004(2) -0.001(2)
O120 0.053(2) 0.0340(10) 0.0380(10) 0.0250(10) 0.0020(10) 0.0020(10)
C121 0.088(4) 0.036(2) 0.060(3) 0.027(2) 0.006(3) -0.009(2)
C122 0.061(3) 0.067(3) 0.025(2) 0.043(2) 0.007(2) -0.005(2)
C201 0.033(2) 0.023(2) 0.032(2) 0.0150(10) 0.0000(10) 0.0020(10)
C202 0.034(2) 0.028(2) 0.028(2) 0.0190(10) -0.0010(10) 0.0000(10)
C203 0.033(2) 0.035(2) 0.027(2) 0.018(2) -0.0050(10) 0.0010(10)
C204 0.044(2) 0.035(2) 0.034(2) 0.020(2) -0.001(2) -0.0020(10)
C205 0.034(2) 0.029(2) 0.048(2) 0.013(2) -0.006(2) 0.000(2)
C206 0.041(2) 0.027(2) 0.036(2) 0.013(2) 0.0000(10) -0.0040(10)
C207 0.045(2) 0.027(2) 0.035(2) 0.018(2) 0.003(2) 0.0050(10)
C208 0.048(2) 0.033(2) 0.032(2) 0.023(2) 0.006(2) 0.0060(10)
C209 0.042(2) 0.031(2) 0.030(2) 0.024(2) -0.0060(10) 0.0030(10)
O210 0.0320(10) 0.0320(10) 0.0320(10) 0.0200(10) 0.0000(10) 0.0040(10)
C211 0.047(2) 0.047(2) 0.043(2) 0.029(2) -0.006(2) 0.004(2)
O212 0.059(2) 0.050(2) 0.0300(10) 0.0380(10) 0.0100(10) 0.0070(10)
O213 0.0420(10) 0.0320(10) 0.0280(10) 0.0230(10) 0.0000(10) 0.0030(10)
C214 0.046(2) 0.034(2) 0.030(2) 0.024(2) 0.0070(10) 0.0100(10)
C215 0.048(2) 0.046(2) 0.029(2) 0.033(2) 0.0030(10) 0.0060(10)
O216 0.0450(10) 0.0420(10) 0.0260(10) 0.0280(10) -0.0040(10) 0.0010(10)
O217 0.049(2) 0.044(2) 0.0350(10) 0.0220(10) 0.0070(10) 0.0110(10)
C218 0.047(2) 0.054(3) 0.059(3) 0.019(2) 0.005(2) 0.011(2)
C219 0.075(3) 0.044(2) 0.038(2) 0.042(2) -0.001(2) 0.008(2)
O220 0.0400(10) 0.060(2) 0.0400(10) 0.0310(10) -0.0010(10) 0.0020(10)
C221 0.044(2) 0.074(3) 0.068(3) 0.030(2) -0.005(2) 0.001(3)
C222 0.070(3) 0.059(3) 0.036(2) 0.044(2) -0.006(2) 0.004(2)
H2 0.054(2) 0.035(2) 0.032(2) 0.026(2) -0.001(2) 0.0030(10)
H3 0.050(2) 0.036(2) 0.026(2) 0.027(2) -0.009(2) 0.0010(10)
H4A 0.0360(10) 0.0330(10) 0.0310(10) 0.0200(10) -0.0030(10) 0.0020(10)
H4B 0.0360(10) 0.0330(10) 0.0310(10) 0.0200(10) -0.0030(10) 0.0020(10)
H5A 0.050(2) 0.047(2) 0.047(2) 0.029(2) -0.007(2) 0.003(2)
H5B 0.050(2) 0.047(2) 0.047(2) 0.029(2) -0.007(2) 0.003(2)
H6 0.053(2) 0.053(2) 0.0320(10) 0.0360(10) 0.0070(10) 0.0060(10)
H7 0.0430(10) 0.0300(10) 0.0310(10) 0.0230(10) 0.0000(10) 0.0030(10)
H8A 0.038(2) 0.033(2) 0.031(2) 0.021(2) 0.0000(10) 0.0040(10)
H8B 0.038(2) 0.033(2) 0.031(2) 0.021(2) 0.0000(10) 0.0040(10)
H9 0.042(2) 0.039(2) 0.034(2) 0.025(2) -0.0030(10) 0.0040(10)
H11A 0.0440(10) 0.0350(10) 0.0320(10) 0.0220(10) -0.0050(10) 0.0010(10)
H11B 0.0440(10) 0.0350(10) 0.0320(10) 0.0220(10) -0.0050(10) 0.0010(10)
H11C 0.0440(10) 0.0350(10) 0.0320(10) 0.0220(10) -0.0050(10) 0.0010(10)
H18A 0.059(2) 0.042(2) 0.041(2) 0.038(2) 0.002(2) 0.006(2)
H18B 0.059(2) 0.042(2) 0.041(2) 0.038(2) 0.002(2) 0.006(2)
H18C 0.059(2) 0.042(2) 0.041(2) 0.038(2) 0.002(2) 0.006(2)
H19A 0.0360(10) 0.052(2) 0.046(2) 0.0230(10) -0.0020(10) 0.0050(10)
H19B 0.0360(10) 0.052(2) 0.046(2) 0.0230(10) -0.0020(10) 0.0050(10)
H19C 0.0360(10) 0.052(2) 0.046(2) 0.0230(10) -0.0020(10) 0.0050(10)
H21A 0.041(8) 0.077(10) 0.083(6) 0.026(9) -0.005(7) 0.018(8)
H21B 0.039(3) 0.072(3) 0.081(5) 0.022(3) -0.011(4) 0.012(4)
H21C 0.042(8) 0.076(9) 0.079(3) 0.025(8) -0.008(2) 0.014(3)
H22A 0.056(2) 0.051(2) 0.041(2) 0.032(2) -0.007(2) 0.005(2)
H22B 0.056(2) 0.051(2) 0.041(2) 0.032(2) -0.007(2) 0.005(2)
H22C 0.056(2) 0.051(2) 0.041(2) 0.032(2) -0.007(2) 0.005(2)
H102 0.032(2) 0.053(2) 0.030(2) 0.025(2) 0.0040(10) 0.000(2)
H103 0.036(2) 0.040(2) 0.028(2) 0.025(2) 0.0020(10) -0.0020(10)
H104A 0.0260(10) 0.0290(10) 0.0260(10) 0.0160(10) 0.0010(10) 0.0000(10)
H104B 0.0260(10) 0.0290(10) 0.0260(10) 0.0160(10) 0.0010(10) 0.0000(10)
H105A 0.057(2) 0.040(2) 0.049(2) 0.034(2) -0.001(2) -0.008(2)
H105B 0.057(2) 0.040(2) 0.049(2) 0.034(2) -0.001(2) -0.008(2)
H106 0.0460(10) 0.047(2) 0.0240(10) 0.0310(10) 0.0040(10) 0.0060(10)
H107 0.0250(10) 0.0340(10) 0.0220(10) 0.0160(10) 0.0000(10) -0.0020(10)
H108A 0.031(2) 0.040(2) 0.027(2) 0.020(2) 0.0080(10) 0.0010(10)
H108B 0.031(2) 0.040(2) 0.027(2) 0.020(2) 0.0080(10) 0.0010(10)
H109 0.042(2) 0.040(2) 0.024(2) 0.027(2) 0.0040(10) -0.0020(10)
H111A 0.0410(10) 0.0410(10) 0.0250(10) 0.0240(10) -0.0010(10) -0.0080(10)
H111B 0.0410(10) 0.0410(10) 0.0250(10) 0.0240(10) -0.0010(10) -0.0080(10)
H111C 0.0410(10) 0.0410(10) 0.0250(10) 0.0240(10) -0.0010(10) -0.0080(10)
H118A 0.037(2) 0.055(2) 0.043(2) 0.031(2) 0.004(2) -0.001(2)
H118B 0.037(2) 0.055(2) 0.043(2) 0.031(2) 0.004(2) -0.001(2)
H118C 0.037(2) 0.055(2) 0.043(2) 0.031(2) 0.004(2) -0.001(2)
H119A 0.053(2) 0.0340(10) 0.0380(10) 0.0250(10) 0.0020(10) 0.0020(10)
H119B 0.053(2) 0.0340(10) 0.0380(10) 0.0250(10) 0.0020(10) 0.0020(10)
H119C 0.053(2) 0.0340(10) 0.0380(10) 0.0250(10) 0.0020(10) 0.0020(10)
H121A 0.094(11) 0.041(8) 0.064(7) 0.033(9) 0.010(8) -0.005(7)
H121B 0.089(4) 0.038(4) 0.062(4) 0.029(4) 0.004(4) -0.011(4)
H121C 0.092(8) 0.040(7) 0.060(3) 0.031(7) 0.006(3) -0.009(2)
H122A 0.061(3) 0.067(3) 0.025(2) 0.043(2) 0.007(2) -0.005(2)
H122B 0.061(3) 0.067(3) 0.025(2) 0.043(2) 0.007(2) -0.005(2)
H122C 0.061(3) 0.067(3) 0.025(2) 0.043(2) 0.007(2) -0.005(2)
H202 0.048(2) 0.033(2) 0.032(2) 0.023(2) 0.006(2) 0.0060(10)
H203 0.042(2) 0.031(2) 0.030(2) 0.024(2) -0.0060(10) 0.0030(10)
H204A 0.0320(10) 0.0320(10) 0.0320(10) 0.0200(10) 0.0000(10) 0.0040(10)
H204B 0.0320(10) 0.0320(10) 0.0320(10) 0.0200(10) 0.0000(10) 0.0040(10)
H205A 0.047(2) 0.047(2) 0.043(2) 0.029(2) -0.006(2) 0.004(2)
H205B 0.047(2) 0.047(2) 0.043(2) 0.029(2) -0.006(2) 0.004(2)
H206 0.059(2) 0.050(2) 0.0300(10) 0.0380(10) 0.0100(10) 0.0070(10)
H207 0.0420(10) 0.0320(10) 0.0280(10) 0.0230(10) 0.0000(10) 0.0030(10)
H208A 0.046(2) 0.034(2) 0.030(2) 0.024(2) 0.0070(10) 0.0100(10)
H208B 0.046(2) 0.034(2) 0.030(2) 0.024(2) 0.0070(10) 0.0100(10)
H209 0.048(2) 0.046(2) 0.029(2) 0.033(2) 0.0030(10) 0.0060(10)
H211A 0.0450(10) 0.0420(10) 0.0260(10) 0.0280(10) -0.0040(10) 0.0010(10)
H211B 0.0450(10) 0.0420(10) 0.0260(10) 0.0280(10) -0.0040(10) 0.0010(10)
H211C 0.0450(10) 0.0420(10) 0.0260(10) 0.0280(10) -0.0040(10) 0.0010(10)
H218A 0.075(3) 0.044(2) 0.038(2) 0.042(2) -0.001(2) 0.008(2)
H218B 0.075(3) 0.044(2) 0.038(2) 0.042(2) -0.001(2) 0.008(2)
H218C 0.075(3) 0.044(2) 0.038(2) 0.042(2) -0.001(2) 0.008(2)
H219A 0.0400(10) 0.060(2) 0.0400(10) 0.0310(10) -0.0010(10) 0.0020(10)
H219B 0.0400(10) 0.060(2) 0.0400(10) 0.0310(10) -0.0010(10) 0.0020(10)
H219C 0.0400(10) 0.060(2) 0.0400(10) 0.0310(10) -0.0010(10) 0.0020(10)
H221A 0.049(9) 0.080(10) 0.072(7) 0.036(9) -0.001(8) 0.006(8)
H221B 0.046(5) 0.076(4) 0.070(4) 0.032(4) -0.007(4) 0.000(4)
H221C 0.047(7) 0.077(6) 0.068(3) 0.034(6) -0.004(2) 0.002(3)
H222A 0.070(3) 0.059(3) 0.036(2) 0.044(2) -0.006(2) 0.004(2)
H222B 0.070(3) 0.059(3) 0.036(2) 0.044(2) -0.006(2) 0.004(2)
H222C 0.070(3) 0.059(3) 0.036(2) 0.044(2) -0.006(2) 0.004(2)

loop_
_atom_site_label
_atom_site_fract_x
_atom_site_fract_y
_atom_site_fract_z
_atom_site_U_iso_or_equiv
_atom_site_thermal_displace_type
_atom_site_calc_flag
_atom_site_occupancy
C1 0.5333(2) 0.7476(2) 0.7351(3) 0.0300(10) Uani d 1.0
C2 0.5201(2) 0.7819(2) 0.6298(3) 0.0280(10) Uani d 1.0
C3 0.4439(2) 0.7172(2) 0.5690(3) 0.0340(10) Uani d 1.0
C4 0.4518(3) 0.6446(2) 0.5272(3) 0.0400(10) Uani d 1.0
C5 0.4288(2) 0.5755(2) 0.6120(4) 0.0430(10) Uani d 1.0
C6 0.4890(2) 0.5445(2) 0.6155(3) 0.0400(10) Uani d 1.0
C7 0.5372(3) 0.5514(2) 0.6976(3) 0.0420(10) Uani d 1.0
C8 0.5417(3) 0.5924(2) 0.8055(3) 0.0390(10) Uani d 1.0
C9 0.6065(2) 0.6835(2) 0.8095(3) 0.0350(10) Uani d 1.0
O10 0.59220(10) 0.72730(10) 0.7201(2) 0.0320(10) Uani d 1.0
C11 0.6940(2) 0.7007(2) 0.7925(2) 0.0460(10) Uani d 1.0
O12 0.4962(2) 0.7379(2) 0.8193(2) 0.0410(10) Uani d 1.0
O13 0.5108(2) 0.85100(10) 0.6597(2) 0.0320(10) Uani d 1.0
C14 0.5000(2) 0.8912(2) 0.5670(3) 0.0320(10) Uani d 1.0
C15 0.4268(2) 0.8276(2) 0.4959(2) 0.0360(10) Uani d 1.0
O16 0.4357(2) 0.7580(2) 0.4735(2) 0.0360(10) Uani d 1.0
O17 0.5705(2) 0.9219(2) 0.4981(2) 0.0370(10) Uani d 1.0
C18 0.6455(2) 0.9896(2) 0.5388(2) 0.0460(10) Uani d 1.0
C19 0.4875(2) 0.9593(2) 0.6139(2) 0.0420(10) Uani d 1.0
O20 0.3561(2) 0.8059(2) 0.5607(2) 0.0440(10) Uani d 1.0
C21 0.2795(2) 0.7425(2) 0.5179(2) 0.0650(10) Uani d 1.0
C22 0.4232(3) 0.8616(2) 0.3849(2) 0.0470(10) Uani d 1.0
C101 0.9251(2) 0.8018(2) 0.2630(3) 0.0250(10) Uani d 1.0
C102 0.8876(2) 0.8142(2) 0.3666(3) 0.0260(10) Uani d 1.0
C103 0.9500(2) 0.8900(2) 0.4312(3) 0.0280(10) Uani d 1.0
C104 1.0222(2) 0.8817(3) 0.4757(3) 0.0370(10) Uani d 1.0
C105 1.0937(2) 0.9088(2) 0.3926(3) 0.0370(10) Uani d 1.0
C106 1.1278(2) 0.8510(3) 0.3898(3) 0.0400(10) Uani d 1.0
C107 1.1236(2) 0.8033(3) 0.3059(3) 0.0380(10) Uani d 1.0
C108 1.0837(2) 0.8000(3) 0.1978(3) 0.0370(10) Uani d 1.0
C109 0.9935(2) 0.7323(2) 0.1921(3) 0.0320(10) Uani d 1.0
O110 0.94770(10) 0.74590(10) 0.2797(2) 0.0260(10) Uani d 1.0
C111 0.9791(2) 0.6458(2) 0.2084(2) 0.0440(10) Uani d 1.0
O112 0.9339(2) 0.8394(2) 0.1797(2) 0.0360(10) Uani d 1.0
O113 0.81870(10) 0.82250(10) 0.3357(2) 0.0260(10) Uani d 1.0
C114 0.7765(2) 0.8323(2) 0.4267(3) 0.0310(10) Uani d 1.0
C115 0.8387(2) 0.9067(2) 0.4980(2) 0.0330(10) Uani d 1.0
O116 0.9079(2) 0.8980(2) 0.5235(2) 0.0340(10) Uani d 1.0
O117 0.7472(2) 0.7641(2) 0.4979(2) 0.0390(10) Uani d 1.0
C118 0.6873(2) 0.6869(2) 0.4517(2) 0.0530(10) Uani d 1.0
C119 0.7088(2) 0.8449(3) 0.3785(2) 0.0410(10) Uani d 1.0
O120 0.8618(2) 0.97630(10) 0.4304(2) 0.0400(10) Uani d 1.0
C121 0.9230(3) 1.0541(2) 0.4726(2) 0.0630(10) Uani d 1.0
C122 0.8034(2) 0.9118(3) 0.6073(2) 0.0460(10) Uani d 1.0
C201 0.8612(2) 0.3993(2) 0.7394(3) 0.0290(10) Uani d 1.0
C202 0.8528(2) 0.4383(2) 0.6357(3) 0.0280(10) Uani d 1.0
C203 0.7752(2) 0.3781(2) 0.5720(3) 0.0310(10) Uani d 1.0
C204 0.7781(2) 0.3038(2) 0.5284(3) 0.0380(10) Uani d 1.0
C205 0.7447(2) 0.2312(2) 0.6091(3) 0.0380(10) Uani d 1.0
C206 0.7975(2) 0.1912(2) 0.6142(3) 0.0370(10) Uani d 1.0
C207 0.8427(2) 0.1922(2) 0.6981(3) 0.0360(10) Uani d 1.0
C208 0.8485(2) 0.2331(2) 0.8054(3) 0.0370(10) Uani d 1.0
C209 0.9209(2) 0.3215(2) 0.8123(3) 0.0320(10) Uani d 1.0
O210 0.91500(10) 0.37180(10) 0.7240(2) 0.0300(10) Uani d 1.0
C211 1.0038(2) 0.3268(2) 0.7968(2) 0.0430(10) Uani d 1.0
O212 0.8242(2) 0.3906(2) 0.8230(2) 0.0410(10) Uani d 1.0
O213 0.8483(2) 0.50930(10) 0.6679(2) 0.0320(10) Uani d 1.0
C214 0.8431(2) 0.5539(2) 0.5760(3) 0.0350(10) Uani d 1.0
C215 0.7677(2) 0.4951(2) 0.5051(2) 0.0370(10) Uani d 1.0
O216 0.7706(2) 0.4227(2) 0.4788(2) 0.0350(10) Uani d 1.0
O217 0.9128(2) 0.5789(2) 0.5067(2) 0.0430(10) Uani d 1.0
C218 0.9918(2) 0.6333(2) 0.5535(2) 0.0560(10) Uani d 1.0
C219 0.8382(3) 0.6261(2) 0.6241(2) 0.0470(10) Uani d 1.0
O220 0.6983(2) 0.4764(2) 0.5704(2) 0.0440(10) Uani d 1.0
C221 0.6198(2) 0.4183(2) 0.5263(2) 0.0620(10) Uani d 1.0
C222 0.7663(3) 0.5326(2) 0.3958(2) 0.0500(10) Uani d 1.0
H2 0.572(3) 0.808(3) 0.586(4) 0.0390(10) Uani d 1.0
H3 0.386(3) 0.699(3) 0.621(4) 0.0350(10) Uani d 1.0
H4A 0.425(3) 0.626(3) 0.460(4) 0.0320(10) Uani d 1.0
H4B 0.509(3) 0.671(3) 0.497(4) 0.0320(10) Uani d 1.0
H5A 0.430(3) 0.596(3) 0.690(5) 0.0460(10) Uani d 1.0
H5B 0.362(3) 0.527(3) 0.591(4) 0.0460(10) Uani d 1.0
H6 0.486(3) 0.520(4) 0.544(4) 0.0410(10) Uani d 1.0
H7 0.567(3) 0.519(3) 0.682(4) 0.0320(10) Uani d 1.0
H8A 0.486(3) 0.589(3) 0.827(4) 0.0320(10) Uani d 1.0
H8B 0.552(3) 0.569(3) 0.873(4) 0.0320(10) Uani d 1.0
H9 0.601(3) 0.706(3) 0.878(4) 0.0360(10) Uani d 1.0
H11A 0.7068(9) 0.6693(16) 0.8451(17) 0.0360(10) Uani d 1.0
H11B 0.7331(6) 0.7596(7) 0.802(3) 0.0360(10) Uani d 1.0
H11C 0.7002(8) 0.6846(18) 0.7187(11) 0.0360(10) Uani d 1.0
H18A 0.6916(8) 0.9954(13) 0.4938(17) 0.0420(10) Uani d 1.0
H18B 0.6528(11) 0.9781(11) 0.6149(12) 0.0420(10) Uani d 1.0
H18C 0.6415(10) 1.0400(8) 0.535(2) 0.0420(10) Uani d 1.0
H19A 0.488(2) 0.9952(13) 0.5555(8) 0.0440(10) Uani d 1.0
H19B 0.5317(12) 0.9926(13) 0.666(2) 0.0440(10) Uani d 1.0
H19C 0.4345(11) 0.9354(6) 0.652(2) 0.0440(10) Uani d 1.0
H21A 0.2361(8) 0.729(2) 0.5724(17) 0.069(6) Uani d 1.0
H21B 0.2846(11) 0.6937(11) 0.503(3) 0.066(2) Uani d 1.0
H21C 0.2672(15) 0.7628(12) 0.451(2) 0.067(2) Uani d 1.0
H22A 0.417(2) 0.9099(15) 0.3934(8) 0.0470(10) Uani d 1.0
H22B 0.3766(14) 0.8196(10) 0.3429(13) 0.0470(10) Uani d 1.0
H22C 0.4743(11) 0.878(2) 0.3445(14) 0.0470(10) Uani d 1.0
H102 0.872(3) 0.768(3) 0.409(4) 0.0370(10) Uani d 1.0
H103 0.968(3) 0.937(3) 0.383(4) 0.0320(10) Uani d 1.0
H104A 1.048(3) 0.922(3) 0.538(4) 0.0260(10) Uani d 1.0
H104B 1.006(3) 0.821(3) 0.496(4) 0.0260(10) Uani d 1.0
H105A 1.076(3) 0.917(3) 0.318(5) 0.0440(10) Uani d 1.0
H105B 1.129(4) 0.955(4) 0.411(4) 0.0440(10) Uani d 1.0
H106 1.155(3) 0.849(3) 0.458(4) 0.0360(10) Uani d 1.0
H107 1.149(3) 0.762(3) 0.302(4) 0.0260(10) Uani d 1.0
H108A 1.088(3) 0.856(3) 0.184(4) 0.0310(10) Uani d 1.0
H108B 1.115(3) 0.791(3) 0.143(4) 0.0310(10) Uani d 1.0
H109 0.965(3) 0.736(3) 0.121(4) 0.0330(10) Uani d 1.0
H111A 1.0110(15) 0.6343(8) 0.1552(17) 0.0340(10) Uani d 1.0
H111B 0.9204(6) 0.6053(6) 0.199(2) 0.0340(10) Uani d 1.0
H111C 0.9961(17) 0.6401(8) 0.2819(11) 0.0340(10) Uani d 1.0
H118A 0.6750(15) 0.6429(7) 0.5049(13) 0.0410(10) Uani d 1.0
H118B 0.7102(10) 0.6775(11) 0.3846(15) 0.0410(10) Uani d 1.0
H118C 0.6371(9) 0.6893(10) 0.435(2) 0.0410(10) Uani d 1.0
H119A 0.6745(13) 0.848(2) 0.4367(8) 0.0400(10) Uani d 1.0
H119B 0.6738(13) 0.7989(11) 0.330(2) 0.0400(10) Uani d 1.0
H119C 0.7331(6) 0.8963(11) 0.337(2) 0.0400(10) Uani d 1.0
H121A 0.940(2) 1.0956(9) 0.4143(13) 0.066(6) Uani d 1.0
H121B 0.9703(13) 1.0493(10) 0.498(3) 0.064(2) Uani d 1.0
H121C 0.8991(11) 1.0691(14) 0.534(2) 0.065(2) Uani d 1.0
H122A 0.7569(15) 0.921(2) 0.5964(8) 0.0460(10) Uani d 1.0
H122B 0.8457(9) 0.9573(15) 0.6505(14) 0.0460(10) Uani d 1.0
H122C 0.784(2) 0.8602(10) 0.6477(14) 0.0460(10) Uani d 1.0
H202 0.901(3) 0.460(3) 0.591(4) 0.0370(10) Uani d 1.0
H203 0.728(3) 0.365(3) 0.620(4) 0.0320(10) Uani d 1.0
H204A 0.754(3) 0.290(3) 0.457(4) 0.0300(10) Uani d 1.0
H204B 0.838(3) 0.320(3) 0.513(4) 0.0300(10) Uani d 1.0
H205A 0.745(3) 0.252(3) 0.692(4) 0.0430(10) Uani d 1.0
H205B 0.684(3) 0.193(3) 0.593(4) 0.0430(10) Uani d 1.0
H206 0.793(3) 0.156(3) 0.549(4) 0.0410(10) Uani d 1.0
H207 0.888(3) 0.168(3) 0.681(3) 0.0320(10) Uani d 1.0
H208A 0.795(3) 0.237(3) 0.824(4) 0.0350(10) Uani d 1.0
H208B 0.861(3) 0.208(3) 0.872(4) 0.0350(10) Uani d 1.0
H209 0.920(3) 0.351(3) 0.883(4) 0.0370(10) Uani d 1.0
H211A 1.0081(9) 0.2871(14) 0.8443(19) 0.0350(10) Uani d 1.0
H211B 1.0485(6) 0.3823(8) 0.815(2) 0.0350(10) Uani d 1.0
H211C 1.0101(10) 0.3145(19) 0.7210(9) 0.0350(10) Uani d 1.0
H218A 1.0347(7) 0.6337(16) 0.5066(16) 0.0470(10) Uani d 1.0
H218B 0.9940(10) 0.6130(13) 0.6266(13) 0.0470(10) Uani d 1.0
H218C 0.9990(11) 0.6889(8) 0.558(2) 0.0470(10) Uani d 1.0
H219A 0.834(2) 0.6598(13) 0.5657(8) 0.0440(10) Uani d 1.0
H219B 0.8874(11) 0.6607(12) 0.668(2) 0.0440(10) Uani d 1.0
H219C 0.7894(12) 0.6060(6) 0.671(2) 0.0440(10) Uani d 1.0
H221A 0.5780(8) 0.402(2) 0.5840(13) 0.065(6) Uani d 1.0
H221B 0.6224(11) 0.3701(13) 0.500(3) 0.063(2) Uani d 1.0
H221C 0.6070(13) 0.4447(11) 0.466(2) 0.063(2) Uani d 1.0
H222A 0.762(2) 0.5823(14) 0.4069(8) 0.0500(10) Uani d 1.0
H222B 0.7188(14) 0.4929(10) 0.3528(14) 0.0500(10) Uani d 1.0
H222C 0.8169(12) 0.548(2) 0.3552(14) 0.0500(10) Uani d 1.0

loop_
_atom_type_symbol
_atom_type_description
_atom_type_scat_dispersion_real
_atom_type_scat_dispersion_imag
_atom_type_scat_source
'C ' 'C ' 0.0033 0.0016 International_Tables_Vol_IV_Table_2.2A
'H ' 'H ' 0.0000 0.0000 International_Tables_Vol_IV_Table_2.2A
'O ' 'O ' 0.0106 0.0060 International_Tables_Vol_IV_Table_2.2A

loop_
_diffrn_radiation_wavelength
0.71073

loop_
_exptl_crystal_face_index_h
_exptl_crystal_face_index_k
_exptl_crystal_face_index_l
_exptl_crystal_face_perp_dist
1 1 1 0.160
-1 -1 -1 0.160
2 -1 -1 0.100
-2 1 1 0.180
-3 5 -2 0.243
3 -5 2 0.231
1 -2 0 0.135
-1 2 0 0.298
17 -6 1 0.148
-2 -4 0 0.172

loop_
_geom_angle_atom_site_label_1
_geom_angle_atom_site_label_2
_geom_angle_atom_site_label_3
_geom_angle
_geom_angle_publ_flag
C2 C1 O10 109.4(3) yes
C2 C1 O12 126.1(3) yes
O10 C1 O12 124.5(3) yes
C1 C2 C3 111.4(3) yes
C1 C2 O13 106.4(2) yes
C1 C2 H2 110.(3) no
C3 C2 O13 110.7(3) yes
C3 C2 H2 115.(3) no
O13 C2 H2 103.(3) no
C2 C3 C4 113.7(3) yes
C2 C3 O16 106.3(3) yes
C2 C3 H3 109.(2) no
C4 C3 O16 106.3(3) yes
C4 C3 H3 115.(2) yes
O16 C3 H3 105.(2) yes
C3 C4 C5 114.1(3) yes
C3 C4 H4A 111.(3) no
C3 C4 H4B 104.(3) no
C5 C4 H4A 114.(3) no
C5 C4 H4B 116.(3) no
H4A C4 H4B 96.(4) no
C4 C5 C6 113.1(3) yes
C4 C5 H5A 111.(3) no
C4 C5 H5B 105.(3) no
C6 C5 H5A 104.(3) no
C6 C5 H5B 115.(3) no
H5A C5 H5B 108.(4) no
C5 C6 C7 126.4(4) yes
C5 C6 H6 106.(3) no
C7 C6 H6 128.(3) no
C6 C7 C8 125.7(4) yes
C6 C7 H7 110.(3) no
C8 C7 H7 124.(3) no
C7 C8 C9 114.1(3) yes
C7 C8 H8A 112.(3) no
C7 C8 H8B 118.(3) no
C9 C8 H8A 106.(3) no
C9 C8 H8B 105.(3) no
H8A C8 H8B 100.(4) no
C8 C9 O10 109.6(3) yes
C8 C9 C11 113.9(3) yes
C8 C9 H9 109.(3) no
O10 C9 C11 104.9(2) yes
O10 C9 H9 108.(3) no
C11 C9 H9 112.(3) no
C1 O10 C9 117.2(2) yes
C9 C11 H11A 110.1(5) no
C9 C11 H11B 110.1(5) no
C9 C11 H11C 110.1(5) no
H11A C11 H11B 108.8(5) no
H11A C11 H11C 108.8(5) no
H11B C11 H11C 108.8(5) no
C2 O13 C14 112.4(2) yes
O13 C14 C15 110.2(2) yes
O13 C14 O17 109.8(2) yes
O13 C14 C19 105.1(2) yes
C15 C14 O17 105.1(2) yes
C15 C14 C19 114.0(3) yes
O17 C14 C19 112.7(3) yes
C14 C15 O16 110.3(3) yes
C14 C15 O20 104.1(2) yes
C14 C15 C22 112.8(3) yes
O16 C15 O20 111.5(3) yes
O16 C15 C22 105.1(3) yes
O20 C15 C22 113.1(3) yes
C3 O16 C15 114.8(2) yes
C14 O17 C18 116.8(2) yes
O17 C18 H18A 108.7(7) no
O17 C18 H18B 108.7(7) no
O17 C18 H18C 108.7(7) no
H18A C18 H18B 110.3(7) no
H18A C18 H18C 110.3(7) no
H18B C18 H18C 110.3(7) no
C14 C19 H19A 110.1(5) no
C14 C19 H19B 110.1(5) no
C14 C19 H19C 110.1(5) no
H19A C19 H19B 108.8(5) no
H19A C19 H19C 108.8(5) no
H19B C19 H19C 108.8(5) no
C15 O20 C21 115.9(3) yes
O20 C21 H21A 108.7(7) no
O20 C21 H21B 108.7(7) no
O20 C21 H21C 108.7(7) no
H21A C21 H21B 110.3(7) no
H21A C21 H21C 110.3(7) no
H21B C21 H21C 110.3(7) no
C15 C22 H22A 110.1(5) no
C15 C22 H22B 110.1(5) no
C15 C22 H22C 110.1(5) no
H22A C22 H22B 108.8(5) no
H22A C22 H22C 108.8(5) no
H22B C22 H22C 108.8(5) no
C102 C101 O110 110.1(3) yes
C102 C101 O112 123.9(3) yes
O110 C101 O112 125.9(3) yes
C101 C102 C103 112.1(2) yes
C101 C102 O113 107.7(2) yes
C101 C102 H102 106.(3) no
C103 C102 O113 110.5(3) yes
C103 C102 H102 109.(3) no
O113 C102 H102 112.(3) no
C102 C103 C104 113.1(3) yes
C102 C103 O116 107.6(2) yes
C102 C103 H103 107.(3) no
C104 C103 O116 106.7(3) yes
C104 C103 H103 112.(3) no
O116 C103 H103 110.(3) no
C103 C104 C105 113.2(3) yes
C103 C104 H104A 108.(2) no
C103 C104 H104B 113.(2) no
C105 C104 H104A 104.(3) no
C105 C104 H104B 104.(2) no
H104A C104 H104B 114.(3) no
C104 C105 C106 112.8(3) yes
C104 C105 H105A 111.(3) no
C104 C105 H105B 106.(4) no
C106 C105 H105A 112.(3) no
C106 C105 H105B 111.(4) no
H105A C105 H105B 104.(5) no
C105 C106 C107 126.3(3) yes
C105 C106 H106 115.(3) no
C107 C106 H106 119.(3) no
C106 C107 C108 124.6(3) yes
C106 C107 H107 127.(2) no
C108 C107 H107 108.(2) no
C107 C108 C109 113.2(3) yes
C107 C108 H108A 109.(3) no
C107 C108 H108B 107.(3) no
C109 C108 H108A 109.(3) no
C109 C108 H108B 110.(3) no
H108A C108 H108B 109.(4) no
C108 C109 O110 108.7(3) yes
C108 C109 C111 114.4(3) yes
C108 C109 H109 112.(3) no
O110 C109 C111 106.2(2) yes
O110 C109 H109 103.(3) no
C111 C109 H109 111.(3) no
C101 O110 C109 117.8(2) yes
C109 C111 H111A 110.1(5) no
C109 C111 H111B 110.1(5) no
C109 C111 H111C 110.1(5) no
H111A C111 H111B 108.8(5) no
H111A C111 H111C 108.8(5) no
H111B C111 H111C 108.8(5) no
C102 O113 C114 113.2(2) yes
O113 C114 C115 109.7(2) yes
O113 C114 O117 110.9(2) yes
O113 C114 C119 105.8(2) yes
C115 C114 O117 103.8(2) yes
C115 C114 C119 112.8(3) yes
O117 C114 C119 113.9(3) yes
C114 C115 O116 109.7(2) yes
C114 C115 O120 103.9(2) yes
C114 C115 C122 113.4(3) yes
O116 C115 O120 111.0(3) yes
O116 C115 C122 105.3(2) yes
O120 C115 C122 113.7(3) yes
C103 O116 C115 114.8(2) yes
C114 O117 C118 115.0(2) yes
O117 C118 H118A 108.7(7) no
O117 C118 H118B 108.7(7) no
O117 C118 H118C 108.7(7) no
H118A C118 H118B 110.3(7) no
H118A C118 H118C 110.3(7) no
H118B C118 H118C 110.3(7) no
C114 C119 H119A 110.1(5) no
C114 C119 H119B 110.1(5) no
C114 C119 H119C 110.1(5) no
H119A C119 H119B 108.8(5) no
H119A C119 H119C 108.8(5) no
H119B C119 H119C 108.8(5) no
C115 O120 C121 116.5(3) yes
O120 C121 H121A 108.7(7) no
O120 C121 H121B 108.7(7) no
O120 C121 H121C 108.7(7) no
H121A C121 H121B 110.3(7) no
H121A C121 H121C 110.3(7) no
H121B C121 H121C 110.3(7) no
C115 C122 H122A 110.1(5) no
C115 C122 H122B 110.1(5) no
C115 C122 H122C 110.1(5) no
H122A C122 H122B 108.8(5) no
H122A C122 H122C 108.8(5) no
H122B C122 H122C 108.8(5) no
C202 C201 O210 110.0(3) yes
C202 C201 O212 126.2(3) yes
O210 C201 O212 123.7(3) yes
C201 C202 C203 111.2(3) yes
C201 C202 O213 106.5(2) yes
C201 C202 H202 113.(3) no
C203 C202 O213 110.5(3) yes
C203 C202 H202 111.(3) no
O213 C202 H202 104.(3) no
C202 C203 C204 113.6(3) yes
C202 C203 O216 106.7(3) yes
C202 C203 H203 107.(3) no
C204 C203 O216 106.8(3) yes
C204 C203 H203 115.(3) no
O216 C203 H203 108.(3) no
C203 C204 C205 113.4(3) yes
C203 C204 H204A 110.(3) no
C203 C204 H204B 109.(3) no
C205 C204 H204A 115.(3) no
C205 C204 H204B 106.(3) no
H204A C204 H204B 102.(4) no
C204 C205 C206 112.8(3) yes
C204 C205 H205A 111.(3) no
C204 C205 H205B 109.(3) no
C206 C205 H205A 105.(3) no
C206 C205 H205B 115.(3) no
H205A C205 H205B 104.(4) no
C205 C206 C207 126.5(3) yes
C205 C206 H206 116.(3) no
C207 C206 H206 118.(3) no
C206 C207 C208 125.0(3) yes
C206 C207 H207 116.(2) no
C208 C207 H207 119.(2) no
C207 C208 C209 113.6(3) yes
C207 C208 H208A 113.(3) no
C207 C208 H208B 117.(3) no
C209 C208 H208A 106.(3) no
C209 C208 H208B 100.(3) no
H208A C208 H208B 107.(4) no
C208 C209 O210 109.9(3) yes
C208 C209 C211 112.9(3) yes
C208 C209 H209 112.(3) no
O210 C209 C211 105.5(2) yes
O210 C209 H209 105.(3) no
C211 C209 H209 111.(3) no
C201 O210 C209 116.6(2) yes
C209 C211 H211A 110.1(5) no
C209 C211 H211B 110.1(5) no
C209 C211 H211C 110.1(5) no
H211A C211 H211B 108.8(5) no
H211A C211 H211C 108.8(5) no
H211B C211 H211C 108.8(5) no
C202 O213 C214 112.0(2) yes
O213 C214 C215 109.3(2) yes
O213 C214 O217 110.1(3) yes
O213 C214 C219 105.3(2) yes
C215 C214 O217 104.9(2) yes
C215 C214 C219 114.2(3) yes
O217 C214 C219 113.1(3) yes
C214 C215 O216 110.4(2) yes
C214 C215 O220 104.8(2) yes
C214 C215 C222 112.7(3) yes
O216 C215 O220 111.2(3) yes
O216 C215 C222 105.0(3) yes
O220 C215 C222 112.9(3) yes
C203 O216 C215 114.4(2) yes
C214 O217 C218 116.4(3) yes
O217 C218 H218A 108.7(7) no
O217 C218 H218B 108.7(7) no
O217 C218 H218C 108.7(7) no
H218A C218 H218B 110.3(7) no
H218A C218 H218C 110.3(7) no
H218B C218 H218C 110.3(7) no
C214 C219 H219A 110.1(5) no
C214 C219 H219B 110.1(5) no
C214 C219 H219C 110.1(5) no
H219A C219 H219B 108.8(5) no
H219A C219 H219C 108.8(5) no
H219B C219 H219C 108.8(5) no
C215 O220 C221 116.2(3) yes
O220 C221 H221A 108.7(7) no
O220 C221 H221B 108.7(7) no
O220 C221 H221C 108.7(7) no
H221A C221 H221B 110.3(7) no
H221A C221 H221C 110.3(7) no
H221B C221 H221C 110.3(7) no
C215 C222 H222A 110.1(5) no
C215 C222 H222B 110.1(5) no
C215 C222 H222C 110.1(5) no
H222A C222 H222B 108.8(5) no
H222A C222 H222C 108.8(5) no
H222B C222 H222C 108.8(5) no

loop_
_geom_bond_atom_site_label_1
_geom_bond_atom_site_label_2
_geom_bond_distance
_geom_bond_publ_flag
C1 C2 1.516(5) yes
C1 O10 1.344(4) yes
C1 O12 1.205(4) yes
C2 C3 1.524(5) yes
C2 O13 1.434(4) yes
C2 H2 1.00(5) no
C3 C4 1.524(5) yes
C3 O16 1.447(4) yes
C3 H3 1.15(5) no
C4 C5 1.542(5) yes
C4 H4A 0.93(5) no
C4 H4B 1.00(5) no
C5 C6 1.503(5) yes
C5 H5A 1.02(6) no
C5 H5B 1.15(5) no
C6 C7 1.313(6) yes
C6 H6 0.98(5) no
C7 C8 1.509(5) yes
C7 H7 1.03(5) no
C8 C9 1.518(5) yes
C8 H8A 1.04(5) no
C8 H8B 0.99(5) no
C9 O10 1.470(4) yes
C9 C11 1.513(3) yes
C9 H9 0.97(5) no
C11 H11A 0.978(8) no
C11 H11B 0.978(8) no
C11 H11C 0.978(8) no
O13 C14 1.430(4) yes
C14 C15 1.555(5) yes
C14 O17 1.420(4) yes
C14 C19 1.518(2) yes
C15 O16 1.417(4) yes
C15 O20 1.416(4) yes
C15 C22 1.517(2) yes
O17 C18 1.429(2) yes
C18 H18A 0.982(11) no
C18 H18B 0.982(11) no
C18 H18C 0.982(11) no
C19 H19A 0.978(8) no
C19 H19B 0.978(8) no
C19 H19C 0.978(8) no
O20 C21 1.424(2) yes
C21 H21A 0.982(11) no
C21 H21B 0.982(11) no
C21 H21C 0.982(11) no
C22 H22A 0.978(8) no
C22 H22B 0.978(8) no
C22 H22C 0.978(8) no
C101 C102 1.523(4) yes
C101 O110 1.325(4) yes
C101 O112 1.201(4) yes
C102 C103 1.530(4) yes
C102 O113 1.422(4) yes
C102 H102 0.93(5) no
C103 C104 1.531(5) yes
C103 O116 1.427(4) yes
C103 H103 0.97(5) no
C104 C105 1.551(5) yes
C104 H104A 1.01(5) no
C104 H104B 1.05(5) no
C105 C106 1.504(6) yes
C105 H105A 1.01(6) no
C105 H105B 0.82(6) no
C106 C107 1.335(6) yes
C106 H106 0.99(5) no
C107 C108 1.505(5) yes
C107 H107 1.09(5) no
C108 C109 1.521(5) yes
C108 H108A 1.02(5) no
C108 H108B 0.96(5) no
C109 O110 1.472(4) yes
C109 C111 1.513(3) yes
C109 H109 1.04(5) no
C111 H111A 0.978(8) no
C111 H111B 0.978(8) no
C111 H111C 0.978(8) no
O113 C114 1.430(4) yes
C114 C115 1.559(5) yes
C114 O117 1.408(4) yes
C114 C119 1.518(2) yes
C115 O116 1.417(4) yes
C115 O120 1.414(4) yes
C115 C122 1.517(2) yes
O117 C118 1.429(2) yes
C118 H118A 0.982(11) no
C118 H118B 0.982(11) no
C118 H118C 0.982(11) no
C119 H119A 0.978(8) no
C119 H119B 0.978(8) no
C119 H119C 0.978(8) no
O120 C121 1.424(2) yes
C121 H121A 0.982(11) no
C121 H121B 0.982(11) no
C121 H121C 0.982(11) no
C122 H122A 0.978(8) no
C122 H122B 0.978(8) no
C122 H122C 0.978(8) no
C201 C202 1.513(4) yes
C201 O210 1.350(4) yes
C201 O212 1.200(4) yes
C202 C203 1.531(5) yes
C202 O213 1.427(4) yes
C202 H202 0.96(5) no
C203 C204 1.513(5) yes
C203 O216 1.441(4) yes
C203 H203 0.99(5) no
C204 C205 1.537(5) yes
C204 H204A 0.96(5) no
C204 H204B 1.01(5) no
C205 C206 1.509(5) yes
C205 H205A 1.08(5) no
C205 H205B 1.01(5) no
C206 C207 1.323(5) yes
C206 H206 1.02(5) no
C207 C208 1.497(5) yes
C207 H207 1.16(5) no
C208 C209 1.526(5) yes
C208 H208A 1.07(5) no
C208 H208B 1.02(5) no
C209 O210 1.474(4) yes
C209 C211 1.513(3) yes
C209 H209 1.03(5) no
C211 H211A 0.978(8) no
C211 H211B 0.978(8) no
C211 H211C 0.978(8) no
O213 C214 1.433(4) yes
C214 C215 1.549(5) yes
C214 O217 1.423(4) yes
C214 C219 1.518(2) yes
C215 O216 1.419(4) yes
C215 O220 1.411(4) yes
C215 C222 1.517(2) yes
O217 C218 1.429(2) yes
C218 H218A 0.982(11) no
C218 H218B 0.982(11) no
C218 H218C 0.982(11) no
C219 H219A 0.978(8) no
C219 H219B 0.978(8) no
C219 H219C 0.978(8) no
O220 C221 1.424(2) yes
C221 H221A 0.982(11) no
C221 H221B 0.982(11) no
C221 H221C 0.982(11) no
C222 H222A 0.978(8) no
C222 H222B 0.978(8) no
C222 H222C 0.978(8) no

loop_
_geom_torsion_atom_site_label_1
_geom_torsion_atom_site_label_2
_geom_torsion_atom_site_label_3
_geom_torsion_atom_site_label_4
_geom_torsion
_geom_torsion_publ_flag
C3 C2 C1 O10 100.5(3) no
O13 C2 C1 O10 -138.7(3) no
C3 C2 C1 O12 -78.1(4) no
O13 C2 C1 O12 42.7(4) no
C9 O10 C1 C2 -172.7(3) no
C9 O10 C1 O12 5.9(5) no
C4 C3 C2 C1 -66.0(4) no
O16 C3 C2 C1 177.4(3) no
C4 C3 C2 O13 175.8(3) no
O16 C3 C2 O13 59.2(3) no
C14 O13 C2 C1 178.4(3) no
C14 O13 C2 C3 -60.3(3) no
C5 C4 C3 C2 85.2(4) no
C5 C4 C3 O16 -158.2(3) no
C15 O16 C3 C2 -59.0(3) no
C15 O16 C3 C4 179.5(3) no
C6 C5 C4 C3 -135.4(3) no
C7 C6 C5 C4 114.9(4) no
C8 C7 C6 C5 -0.2(7) no
C9 C8 C7 C6 -91.6(5) no
O10 C9 C8 C7 55.5(4) no
C11 C9 C8 C7 -61.6(4) no
C1 O10 C9 C8 80.4(3) no
C1 O10 C9 C11 -157.0(3) no
C15 C14 O13 C2 54.3(3) no
O17 C14 O13 C2 -61.0(3) no
C19 C14 O13 C2 177.5(3) no
O16 C15 C14 O13 -50.6(3) no
O20 C15 C14 O13 69.2(3) no
C22 C15 C14 O13 -167.8(3) no
O16 C15 C14 O17 67.6(3) no
O20 C15 C14 O17 -172.6(2) no
C22 C15 C14 O17 -49.5(3) no
O16 C15 C14 C19 -168.5(2) no
O20 C15 C14 C19 -48.7(3) no
C22 C15 C14 C19 74.4(3) no
C18 O17 C14 O13 -69.2(3) no
C18 O17 C14 C15 172.3(2) no
C18 O17 C14 C19 47.6(4) no
C3 O16 C15 C14 55.6(3) no
C3 O16 C15 O20 -59.5(3) no
C3 O16 C15 C22 177.5(3) no
C21 O20 C15 C14 -175.2(3) no
C21 O20 C15 O16 -56.2(3) no
C21 O20 C15 C22 62.0(4) no
C103 C102 C101 O110 98.2(3) no
O113 C102 C101 O110 -140.0(3) no
C103 C102 C101 O112 -80.3(4) no
O113 C102 C101 O112 41.5(4) no
C109 O110 C101 C102 -173.5(2) no
C109 O110 C101 O112 4.9(5) no
C104 C103 C102 C101 -64.9(4) no
O116 C103 C102 C101 177.5(2) no
C104 C103 C102 O113 175.0(3) no
O116 C103 C102 O113 57.3(3) no
C114 O113 C102 C101 178.4(2) no
C114 O113 C102 C103 -58.8(3) no
C105 C104 C103 C102 86.0(4) no
C105 C104 C103 O116 -155.8(3) no
C115 O116 C103 C102 -58.5(3) no
C115 O116 C103 C104 179.8(3) no
C106 C105 C104 C103 -137.2(3) no
C107 C106 C105 C104 114.2(4) no
C108 C107 C106 C105 0.5(6) no
C109 C108 C107 C106 -92.8(5) no
O110 C109 C108 C107 58.3(4) no
C111 C109 C108 C107 -60.3(4) no
C101 O110 C109 C108 80.4(3) no
C101 O110 C109 C111 -156.0(3) no
C115 C114 O113 C102 55.0(3) no
O117 C114 O113 C102 -59.2(3) no
C119 C114 O113 C102 176.9(3) no
O116 C115 C114 O113 -51.6(3) no
O120 C115 C114 O113 67.1(3) no
C122 C115 C114 O113 -168.9(2) no
O116 C115 C114 O117 67.0(3) no
O120 C115 C114 O117 -174.2(2) no
C122 C115 C114 O117 -50.3(3) no
O116 C115 C114 C119 -169.3(2) no
O120 C115 C114 C119 -50.5(3) no
C122 C115 C114 C119 73.4(3) no
C118 O117 C114 O113 -63.0(3) no
C118 O117 C114 C115 179.2(3) no
C118 O117 C114 C119 56.2(4) no
C103 O116 C115 C114 56.3(3) no
C103 O116 C115 O120 -58.1(3) no
C103 O116 C115 C122 178.6(3) no
C121 O120 C115 C114 -176.4(3) no
C121 O120 C115 O116 -58.5(3) no
C121 O120 C115 C122 59.9(4) no
C203 C202 C201 O210 99.0(3) no
O213 C202 C201 O210 -140.5(3) no
C203 C202 C201 O212 -78.6(4) no
O213 C202 C201 O212 41.9(4) no
C209 O210 C201 C202 -171.4(3) no
C209 O210 C201 O212 6.3(5) no
C204 C203 C202 C201 -65.8(4) no
O216 C203 C202 C201 176.8(2) no
C204 C203 C202 O213 176.0(3) no
O216 C203 C202 O213 58.7(3) no
C214 O213 C202 C201 177.9(3) no
C214 O213 C202 C203 -61.1(3) no
C205 C204 C203 C202 88.6(4) no
C205 C204 C203 O216 -154.1(3) no
C215 O216 C203 C202 -58.1(3) no
C215 O216 C203 C204 -179.9(3) no
C206 C205 C204 C203 -136.9(3) no
C207 C206 C205 C204 112.3(4) no
C208 C207 C206 C205 0.9(6) no
C209 C208 C207 C206 -93.3(4) no
O210 C209 C208 C207 57.3(4) no
C211 C209 C208 C207 -60.1(4) no
C201 O210 C209 C208 79.0(3) no
C201 O210 C209 C211 -159.0(3) no
C215 C214 O213 C202 56.4(3) no
O217 C214 O213 C202 -58.3(3) no
C219 C214 O213 C202 179.5(3) no
O216 C215 C214 O213 -52.6(3) no
O220 C215 C214 O213 67.2(3) no
C222 C215 C214 O213 -169.7(3) no
O216 C215 C214 O217 65.4(3) no
O220 C215 C214 O217 -174.8(2) no
C222 C215 C214 O217 -51.6(3) no
O216 C215 C214 C219 -170.2(2) no
O220 C215 C214 C219 -50.4(3) no
C222 C215 C214 C219 72.7(4) no
C218 O217 C214 O213 -61.4(3) no
C218 O217 C214 C215 -178.9(3) no
C218 O217 C214 C219 56.0(4) no
C203 O216 C215 C214 56.3(3) no
C203 O216 C215 O220 -59.6(3) no
C203 O216 C215 C222 178.0(3) no
C221 O220 C215 C214 -176.2(3) no
C221 O220 C215 O216 -57.0(3) no
C221 O220 C215 C222 60.7(4) no

loop_
_cod_related_entry_id
_cod_related_entry_database
_cod_related_entry_code
1 ChemSpider 24730510
